data_9005737
loop_
_publ_author_name
'Konev, A.'
'Pasero, M.'
'Pushcharovsky, D.'
'Merlino, S.'
'Kashaev, A.'
'Suvorova, L.'
'Ushchapovskaya, Z.'
'Nartova, N.'
'Lebedeva, Y.'
'Chukanov, N.'

_publ_section_title
;
 Biraite-(Ce), Ce2Fe2+(CO3)(Si2O7), a new mineral from Siberia
 with a novel structure type
;
_journal_name_full 'European Journal of Mineralogy'
_journal_page_first 715
_journal_page_last 721
_journal_paper_doi 10.1127/0935-1221/2005/0017-0715
_journal_volume 17
_journal_year 2005
_chemical_compound_source 'Biraia deposit, Irkutsk district, Siberia, Russia'
_chemical_formula_sum
;C Ca0.06 Ce F0.2 Fe0.67 La0.56 Mg0.21 Mn0.11 Na0.02 Nd0.24 O9.8 Pr0.08 Si2
 Sm0.02 Ti0.01
;
_chemical_name_mineral Biraite-(Ce)
_space_group_IT_number 14
_symmetry_space_group_name_Hall '-P 2ybc'
_symmetry_space_group_name_H-M 'P 1 21/c 1'
_cell_angle_alpha 90
_cell_angle_beta 108.75
_cell_angle_gamma 90
_cell_length_a 6.505
_cell_length_b 6.744
_cell_length_c 18.561
_cell_formula_units_Z 4
_cell_volume 771.053
_database_code_amcsd 0007129
_exptl_crystal_density_diffrn 4.716
_cod_original_formula_sum
;Ce La.56 Nd.24 Pr.08 Sm.02 Ca.06 Na.02 (Fe.67 Mn.11 Ti.01 Mg.21) C Si2 (O9.8
 F.2)
;
_cod_database_code 9005737

loop_
_space_group_symop_operation_xyz
x,y,z
x,1/2-y,1/2+z
-x,1/2+y,1/2-z
-x,-y,-z

loop_
_atom_site_aniso_label
_atom_site_aniso_U_11
_atom_site_aniso_U_22
_atom_site_aniso_U_33
_atom_site_aniso_U_12
_atom_site_aniso_U_13
_atom_site_aniso_U_23
Ce1 0.01036 0.00896 0.01289 0.00082 0.00541 0.00017
La1 0.01036 0.00896 0.01289 0.00082 0.00541 0.00017
Nd1 0.01036 0.00896 0.01289 0.00082 0.00541 0.00017
Pr1 0.01036 0.00896 0.01289 0.00082 0.00541 0.00017
Sm1 0.01036 0.00896 0.01289 0.00082 0.00541 0.00017
Ca1 0.01036 0.00896 0.01289 0.00082 0.00541 0.00017
Na1 0.01036 0.00896 0.01289 0.00082 0.00541 0.00017
Ce2 0.01310 0.01454 0.00968 -0.00386 0.00415 -0.00113
La2 0.01310 0.01454 0.00968 -0.00386 0.00415 -0.00113
Nd2 0.01310 0.01454 0.00968 -0.00386 0.00415 -0.00113
Pr2 0.01310 0.01454 0.00968 -0.00386 0.00415 -0.00113
Sm2 0.01310 0.01454 0.00968 -0.00386 0.00415 -0.00113
Ca2 0.01310 0.01454 0.00968 -0.00386 0.00415 -0.00113
Na2 0.01310 0.01454 0.00968 -0.00386 0.00415 -0.00113
FeM1 0.01360 0.03270 0.01170 -0.00470 0.00410 -0.00100
MnM1 0.01360 0.03270 0.01170 -0.00470 0.00410 -0.00100
TiM1 0.01360 0.03270 0.01170 -0.00470 0.00410 -0.00100
MgM1 0.01360 0.03270 0.01170 -0.00470 0.00410 -0.00100
C 0.01000 0.01400 0.01500 0.00240 0.00410 0.00120
Si1 0.01130 0.00950 0.00930 0.00040 0.00340 0.00010
Si2 0.00750 0.00940 0.00960 -0.00050 0.00310 0.00010
O1 0.02000 0.02500 0.01500 -0.00230 0.00520 0.00410
F1 0.02000 0.02500 0.01500 -0.00230 0.00520 0.00410
O2 0.01060 0.02100 0.01440 -0.00160 0.00550 -0.00220
F2 0.01060 0.02100 0.01440 -0.00160 0.00550 -0.00220
O3 0.01500 0.01900 0.01700 0.00460 0.00410 -0.00030
F3 0.01500 0.01900 0.01700 0.00460 0.00410 -0.00030
O4 0.01700 0.01510 0.00970 -0.00070 0.00480 -0.00170
F4 0.01700 0.01510 0.00970 -0.00070 0.00480 -0.00170
O5 0.01900 0.02300 0.01500 -0.00890 0.00440 -0.00270
F5 0.01900 0.02300 0.01500 -0.00890 0.00440 -0.00270
O6 0.01600 0.01500 0.01600 0.00500 0.00560 0.00300
F6 0.01600 0.01500 0.01600 0.00500 0.00560 0.00300
O7 0.01700 0.01230 0.01030 0.00290 0.00830 0.00170
F7 0.01700 0.01230 0.01030 0.00290 0.00830 0.00170
O8 0.01020 0.01010 0.01640 -0.00080 0.00570 0.00150
F8 0.01020 0.01010 0.01640 -0.00080 0.00570 0.00150
O9 0.00970 0.02000 0.01080 -0.00180 0.00360 -0.00370
F9 0.00970 0.02000 0.01080 -0.00180 0.00360 -0.00370
O10 0.01600 0.01070 0.01370 0.00380 0.00540 0.00120
F10 0.01600 0.01070 0.01370 0.00380 0.00540 0.00120

loop_
_atom_site_label
_atom_site_fract_x
_atom_site_fract_y
_atom_site_fract_z
_atom_site_occupancy
_atom_site_U_iso_or_equiv
Ce1 0.32745 0.28119 0.23623 0.50000 0.01034
La1 0.32745 0.28119 0.23623 0.28000 0.01034
Nd1 0.32745 0.28119 0.23623 0.12000 0.01034
Pr1 0.32745 0.28119 0.23623 0.04000 0.01034
Sm1 0.32745 0.28119 0.23623 0.01000 0.01034
Ca1 0.32745 0.28119 0.23623 0.03000 0.01034
Na1 0.32745 0.28119 0.23623 0.01000 0.01034
Ce2 0.88569 0.86796 0.07651 0.50000 0.01232
La2 0.88569 0.86796 0.07651 0.28000 0.01232
Nd2 0.88569 0.86796 0.07651 0.12000 0.01232
Pr2 0.88569 0.86796 0.07651 0.04000 0.01232
Sm2 0.88569 0.86796 0.07651 0.01000 0.01232
Ca2 0.88569 0.86796 0.07651 0.03000 0.01232
Na2 0.88569 0.86796 0.07651 0.01000 0.01232
FeM1 0.43356 0.50550 0.07776 0.67000 0.01930
MnM1 0.43356 0.50550 0.07776 0.11000 0.01930
TiM1 0.43356 0.50550 0.07776 0.01000 0.01930
MgM1 0.43356 0.50550 0.07776 0.21000 0.01930
C 0.40410 0.98580 0.09960 1.00000 0.01280
Si1 0.92370 0.35730 0.07260 1.00000 0.01010
Si2 0.80560 0.28690 0.21860 1.00000 0.00880
O1 0.42210 0.12860 0.05660 0.98000 0.02010
F1 0.42210 0.12860 0.05660 0.02000 0.02010
O2 0.26830 -0.00920 0.13720 0.98000 0.01510
F2 0.26830 -0.00920 0.13720 0.02000 0.01510
O3 0.53240 0.83060 0.10910 0.98000 0.01750
F3 0.53240 0.83060 0.10910 0.02000 0.01750
O4 0.91310 0.18700 0.01120 0.98000 0.01380
F4 0.91310 0.18700 0.01120 0.02000 0.01380
O5 0.15380 0.46990 0.10640 0.98000 0.01950
F5 0.15380 0.46990 0.10640 0.02000 0.01950
O6 0.72660 0.51630 0.04250 0.98000 0.01550
F6 0.72660 0.51630 0.04250 0.02000 0.01550
O7 0.89600 0.22750 0.14640 0.98000 0.01220
F7 0.89600 0.22750 0.14640 0.02000 0.01220
O8 0.65910 0.11640 0.23650 0.98000 0.01190
F8 0.65910 0.11640 0.23650 0.02000 0.01190
O9 0.02660 0.32660 0.28740 0.98000 0.01350
F9 0.02660 0.32660 0.28740 0.02000 0.01350
O10 0.63690 0.47080 0.19140 0.98000 0.01320
F10 0.63690 0.47080 0.19140 0.02000 0.01320

loop_
_cod_related_entry_id
_cod_related_entry_database
_cod_related_entry_code
1 AMCSD 0007129
